data_4340705
loop_
_publ_author_name
'Cheng, Tao'
'Meng, Miao'
'Lei, Hao'
'Liu, Chun Y.'

_publ_section_title
;
 Perturbation of the Charge Density between Two Bridged Mo2 Centers: The
 Remote Substituent Effects.
;
_journal_issue 17
_journal_name_full 'Inorganic chemistry'
_journal_page_first 9213
_journal_page_last 9221
_journal_paper_doi 10.1021/ic501313q
_journal_volume 53
_journal_year 2014
_chemical_formula_moiety '[Mo2(C15H15N2)3]2(O2CC6H4CO2) 5.8(CH2Cl2)'
_chemical_formula_sum 'C103.8 H105.6 Cl11.6 Mo4 N12 O4'
_chemical_formula_weight 2380.24
_chemical_name_systematic
; 
 ? 
;
_space_group_IT_number 14
_symmetry_cell_setting monoclinic
_symmetry_space_group_name_Hall '-P 2yn'
_symmetry_space_group_name_H-M 'P 1 21/n 1'
_atom_sites_solution_hydrogens geom
_atom_sites_solution_primary direct
_atom_sites_solution_secondary difmap
_audit_creation_method SHELXL-97
_cell_angle_alpha 90.00
_cell_angle_beta 95.8240(10)
_cell_angle_gamma 90.00
_cell_formula_units_Z 2
_cell_length_a 19.8825(3)
_cell_length_b 10.13800(10)
_cell_length_c 27.7832(3)
_cell_measurement_reflns_used 10094
_cell_measurement_temperature 153(2)
_cell_measurement_theta_max 66.1862
_cell_measurement_theta_min 2.2318
_cell_volume 5571.32(12)
_computing_molecular_graphics XP
_computing_publication_material XCIF
_computing_structure_refinement 'SHELXL-97 (Sheldrick, 1997)'
_computing_structure_solution 'SHELXS-97 (Sheldrick, 1990)'
_diffrn_ambient_temperature 153(2)
_diffrn_detector_area_resol_mean 8.2417
_diffrn_measured_fraction_theta_full 0.971
_diffrn_measured_fraction_theta_max 0.971
_diffrn_measurement_device_type 'Xcalibur, Onyx, Nova'
_diffrn_measurement_method '\w scans'
_diffrn_radiation_monochromator graphite
_diffrn_radiation_source 'fine-focus sealed tube'
_diffrn_radiation_type CuK\a
_diffrn_radiation_wavelength 1.54178
_diffrn_reflns_av_R_equivalents 0.0307
_diffrn_reflns_av_sigmaI/netI 0.0356
_diffrn_reflns_limit_h_max 23
_diffrn_reflns_limit_h_min -23
_diffrn_reflns_limit_k_max 8
_diffrn_reflns_limit_k_min -11
_diffrn_reflns_limit_l_max 29
_diffrn_reflns_limit_l_min -32
_diffrn_reflns_number 21798
_diffrn_reflns_theta_full 66.29
_diffrn_reflns_theta_max 66.29
_diffrn_reflns_theta_min 2.61
_diffrn_standards_number 22606
_exptl_absorpt_coefficient_mu 6.586
_exptl_absorpt_correction_T_max 1.00000
_exptl_absorpt_correction_T_min 0.61679
_exptl_absorpt_correction_type multi-scan
_exptl_absorpt_process_details
; 
CrysAlisPro, Agilent Technologies,
Version 1.171.36.21 (release 14-08-2012 CrysAlis171 .NET)
(compiled Sep 14 2012,17:21:16)
Empirical absorption correction using spherical harmonics,
 implemented in SCALE3 ABSPACK scaling algorithm.
;
_exptl_crystal_colour red
_exptl_crystal_density_diffrn 1.419
_exptl_crystal_density_method 'not measured'
_exptl_crystal_description needle
_exptl_crystal_F_000 2874
_exptl_crystal_size_max 0.15
_exptl_crystal_size_mid 0.1
_exptl_crystal_size_min 0.02
_refine_diff_density_max 1.600
_refine_diff_density_min -0.721
_refine_diff_density_rms 0.094
_refine_ls_extinction_method none
_refine_ls_goodness_of_fit_ref 1.014
_refine_ls_hydrogen_treatment mixed
_refine_ls_matrix_type full
_refine_ls_number_parameters 684
_refine_ls_number_reflns 9480
_refine_ls_number_restraints 3
_refine_ls_restrained_S_all 1.014
_refine_ls_R_factor_all 0.0642
_refine_ls_R_factor_gt 0.0549
_refine_ls_shift/su_max 0.118
_refine_ls_shift/su_mean 0.004
_refine_ls_structure_factor_coef Fsqd
_refine_ls_weighting_details 'calc w=1/[\s^2^(Fo^2^)+(0.0811P)^2^+14.0871P] where P=(Fo^2^+2Fc^2^)/3'
_refine_ls_weighting_scheme calc
_refine_ls_wR_factor_gt 0.1434
_refine_ls_wR_factor_ref 0.1507
_reflns_number_gt 8147
_reflns_number_total 9480
_reflns_threshold_expression >2sigma(I)
_cod_data_source_file ic501313q_si_002.cif
_cod_data_source_block 2
_cod_depositor_comments 'Adding full bibliography for 4340705--4340709.cif.'
_cod_original_sg_symbol_H-M P2(1)/n
_cod_database_code 4340705

loop_
_symmetry_equiv_pos_as_xyz
'x, y, z'
'-x+1/2, y+1/2, -z+1/2'
'-x, -y, -z'
'x-1/2, -y-1/2, z-1/2'

loop_
_atom_site_label
_atom_site_type_symbol
_atom_site_fract_x
_atom_site_fract_y
_atom_site_fract_z
_atom_site_U_iso_or_equiv
_atom_site_adp_type
_atom_site_occupancy
_atom_site_symmetry_multiplicity
_atom_site_calc_flag
_atom_site_refinement_flags
_atom_site_disorder_assembly
_atom_site_disorder_group
Mo1 Mo 0.724165(19) 0.89722(4) 1.029723(14) 0.03656(13) Uani 1 1 d . . .
Mo2 Mo 0.732324(19) 0.79578(4) 0.965120(14) 0.03655(13) Uani 1 1 d . . .
N6 N 0.7757(2) 0.6261(4) 1.00212(14) 0.0388(9) Uani 1 1 d . . .
N3 N 0.62208(19) 0.8392(4) 1.03257(14) 0.0380(9) Uani 1 1 d . . .
N1 N 0.6882(2) 1.0729(4) 0.99225(15) 0.0394(9) Uani 1 1 d . . .
N4 N 0.6308(2) 0.7281(4) 0.96207(14) 0.0395(9) Uani 1 1 d . . .
N5 N 0.7669(2) 0.7364(4) 1.07350(15) 0.0421(9) Uani 1 1 d . . .
N2 N 0.7022(2) 0.9652(4) 0.92153(14) 0.0399(9) Uani 1 1 d . . .
C2 C 0.5939(2) 0.7680(5) 0.99670(18) 0.0404(11) Uani 1 1 d . . .
H2A H 0.5484 0.7456 0.9954 0.049 Uiso 1 1 calc R . .
C1 C 0.6870(3) 1.0736(5) 0.94471(18) 0.0429(11) Uani 1 1 d . . .
H1A H 0.6756 1.1503 0.9274 0.051 Uiso 1 1 calc R . .
C3 C 0.7870(3) 0.6322(5) 1.04964(19) 0.0430(11) Uani 1 1 d . . .
H3A H 0.8091 0.5631 1.0666 0.052 Uiso 1 1 calc R . .
O2 O 0.83443(16) 0.8574(3) 0.96265(12) 0.0405(7) Uani 1 1 d . . .
O1 O 0.82561(16) 0.9675(3) 1.03127(12) 0.0409(7) Uani 1 1 d . . .
C4 C 0.8600(2) 0.9275(5) 0.99745(18) 0.0402(11) Uani 1 1 d . . .
C31 C 0.5836(2) 0.8809(5) 1.07068(18) 0.0399(11) Uani 1 1 d . . .
C5 C 0.9321(3) 0.9645(5) 0.99939(19) 0.0441(11) Uani 1 1 d . . .
C12 C 0.6226(3) 1.2813(5) 0.9940(2) 0.0491(12) Uani 1 1 d . . .
H12A H 0.6047 1.2701 0.9620 0.059 Uiso 1 1 calc R . .
C62 C 0.7964(3) 0.3894(5) 0.9958(2) 0.0505(13) Uani 1 1 d . . .
H62A H 0.7768 0.3752 1.0243 0.061 Uiso 1 1 calc R . .
C11 C 0.6659(3) 1.1866(5) 1.01570(19) 0.0417(11) Uani 1 1 d . . .
C61 C 0.8003(2) 0.5154(5) 0.97798(18) 0.0414(11) Uani 1 1 d . . .
C6 C 0.9736(3) 0.9059(5) 0.9676(2) 0.0507(13) Uani 1 1 d . . .
H6A H 0.9558 0.8420 0.9458 0.061 Uiso 1 1 calc R . .
C41 C 0.6001(3) 0.6528(5) 0.92289(18) 0.0428(11) Uani 1 1 d . . .
C32 C 0.5168(3) 0.9171(6) 1.0636(2) 0.0515(13) Uani 1 1 d . . .
H32A H 0.4941 0.9150 1.0326 0.062 Uiso 1 1 calc R . .
C36 C 0.6158(3) 0.8881(5) 1.1173(2) 0.0488(12) Uani 1 1 d . . .
H36A H 0.6611 0.8646 1.1230 0.059 Uiso 1 1 calc R . .
C63 C 0.8216(3) 0.2826(5) 0.9716(2) 0.0544(14) Uani 1 1 d . . .
H63A H 0.8195 0.1984 0.9846 0.065 Uiso 1 1 calc R . .
C13 C 0.6054(3) 1.3920(5) 1.0190(2) 0.0538(14) Uani 1 1 d . . .
H13A H 0.5766 1.4542 1.0034 0.065 Uiso 1 1 calc R . .
C21 C 0.7062(3) 0.9684(5) 0.87086(19) 0.0471(12) Uani 1 1 d . . .
C42 C 0.5379(3) 0.6876(6) 0.8985(2) 0.0569(14) Uani 1 1 d . . .
H42A H 0.5146 0.7604 0.9086 0.068 Uiso 1 1 calc R . .
C51 C 0.7834(3) 0.7400(6) 1.1243(2) 0.0489(12) Uani 1 1 d . . .
C35 C 0.5815(3) 0.9297(6) 1.1551(2) 0.0550(14) Uani 1 1 d . . .
H35A H 0.6045 0.9353 1.1859 0.066 Uiso 1 1 calc R . .
C65 C 0.8527(3) 0.4268(6) 0.9105(2) 0.0548(14) Uani 1 1 d . . .
H65A H 0.8718 0.4409 0.8817 0.066 Uiso 1 1 calc R . .
C64 C 0.8497(3) 0.3004(5) 0.9284(2) 0.0534(13) Uani 1 1 d . . .
C22 C 0.6963(3) 0.8517(6) 0.8449(2) 0.0541(14) Uani 1 1 d . . .
H22A H 0.6865 0.7749 0.8611 0.065 Uiso 1 1 calc R . .
C52 C 0.7790(3) 0.6313(6) 1.1536(2) 0.0610(15) Uani 1 1 d . . .
H52A H 0.7656 0.5507 1.1397 0.073 Uiso 1 1 calc R . .
C16 C 0.6885(3) 1.2045(5) 1.0646(2) 0.0539(14) Uani 1 1 d . . .
H16A H 0.7155 1.1405 1.0808 0.065 Uiso 1 1 calc R . .
C14 C 0.6301(3) 1.4130(5) 1.0669(2) 0.0550(14) Uani 1 1 d . . .
C23 C 0.7005(4) 0.8469(7) 0.7958(2) 0.0685(18) Uani 1 1 d . . .
H23A H 0.6938 0.7671 0.7795 0.082 Uiso 1 1 calc R . .
C66 C 0.8280(3) 0.5336(5) 0.93454(19) 0.0481(12) Uani 1 1 d . . .
H66A H 0.8300 0.6178 0.9215 0.058 Uiso 1 1 calc R . .
C33 C 0.4829(3) 0.9568(7) 1.1024(2) 0.0600(15) Uani 1 1 d . . .
H33A H 0.4375 0.9798 1.0970 0.072 Uiso 1 1 calc R . .
C7 C 1.0403(3) 0.9418(5) 0.9682(2) 0.0487(12) Uani 1 1 d . . .
H7A H 1.0671 0.9027 0.9466 0.058 Uiso 1 1 calc R . .
C45 C 0.6049(3) 0.4693(6) 0.8682(2) 0.0621(16) Uani 1 1 d . . .
H45A H 0.6280 0.3958 0.8584 0.074 Uiso 1 1 calc R . .
C26 C 0.7198(3) 1.0807(6) 0.8454(2) 0.0594(15) Uani 1 1 d . . .
H26A H 0.7264 1.1607 0.8615 0.071 Uiso 1 1 calc R . .
C56 C 0.8020(3) 0.8597(7) 1.1459(2) 0.0611(15) Uani 1 1 d . . .
H56A H 0.8050 0.9347 1.1270 0.073 Uiso 1 1 calc R . .
C17 C 0.6141(4) 1.5394(6) 1.0927(2) 0.0668(17) Uani 1 1 d . . .
H17A H 0.6347 1.5366 1.1255 0.100 Uiso 1 1 calc R . .
H17B H 0.5660 1.5480 1.0927 0.100 Uiso 1 1 calc R . .
H17C H 0.6314 1.6134 1.0763 0.100 Uiso 1 1 calc R . .
C34 C 0.5144(3) 0.9633(6) 1.1487(2) 0.0567(14) Uani 1 1 d . . .
C44 C 0.5433(4) 0.5019(7) 0.8437(2) 0.0685(17) Uani 1 1 d . . .
C15 C 0.6709(4) 1.3171(5) 1.0892(2) 0.0580(15) Uani 1 1 d . . .
H15A H 0.6873 1.3276 1.1216 0.070 Uiso 1 1 calc R . .
C46 C 0.6333(3) 0.5427(6) 0.9070(2) 0.0526(13) Uani 1 1 d . . .
H46A H 0.6750 0.5184 0.9226 0.063 Uiso 1 1 calc R . .
C67 C 0.8788(4) 0.1846(6) 0.9028(3) 0.0690(17) Uani 1 1 d . . .
H67A H 0.8950 0.2146 0.8733 0.103 Uiso 1 1 calc R . .
H67B H 0.8442 0.1194 0.8955 0.103 Uiso 1 1 calc R . .
H67C H 0.9154 0.1466 0.9233 0.103 Uiso 1 1 calc R . .
C25 C 0.7236(4) 1.0750(7) 0.7957(2) 0.077(2) Uani 1 1 d . . .
H25A H 0.7326 1.1518 0.7792 0.092 Uiso 1 1 calc R . .
C43 C 0.5106(3) 0.6139(7) 0.8590(2) 0.0658(17) Uani 1 1 d . . .
H43A H 0.4697 0.6397 0.8425 0.079 Uiso 1 1 calc R . .
C37 C 0.4770(4) 1.0083(9) 1.1906(3) 0.082(2) Uani 1 1 d . . .
H37A H 0.4315 1.0318 1.1788 0.122 Uiso 1 1 calc R . .
H37B H 0.4995 1.0835 1.2057 0.122 Uiso 1 1 calc R . .
H37C H 0.4763 0.9381 1.2137 0.122 Uiso 1 1 calc R . .
C24 C 0.7145(4) 0.9592(7) 0.7702(2) 0.0722(19) Uani 1 1 d . . .
C53 C 0.7943(4) 0.6396(8) 1.2032(2) 0.075(2) Uani 1 1 d . . .
H53A H 0.7917 0.5643 1.2221 0.090 Uiso 1 1 calc R . .
C55 C 0.8160(4) 0.8675(8) 1.1959(3) 0.076(2) Uani 1 1 d . . .
H55A H 0.8275 0.9488 1.2100 0.091 Uiso 1 1 calc R . .
C54 C 0.8133(4) 0.7585(9) 1.2252(2) 0.081(2) Uani 1 1 d . . .
C27 C 0.7202(6) 0.9543(9) 0.7159(3) 0.113(4) Uani 1 1 d . . .
H27A H 0.7159 0.8646 0.7049 0.170 Uiso 1 1 calc R . .
H27B H 0.7633 0.9884 0.7093 0.170 Uiso 1 1 calc R . .
H27C H 0.6849 1.0066 0.6993 0.170 Uiso 1 1 calc R . .
C47 C 0.5108(5) 0.4170(10) 0.8030(3) 0.105(3) Uani 1 1 d . . .
H47A H 0.4675 0.4531 0.7915 0.158 Uiso 1 1 calc R . .
H47B H 0.5050 0.3290 0.8147 0.158 Uiso 1 1 calc R . .
H47C H 0.5392 0.4149 0.7771 0.158 Uiso 1 1 calc R . .
C57 C 0.8303(6) 0.7670(12) 1.2798(3) 0.120(4) Uani 1 1 d . . .
H57A H 0.8268 0.6810 1.2937 0.179 Uiso 1 1 calc R . .
H57B H 0.7993 0.8260 1.2931 0.179 Uiso 1 1 calc R . .
H57C H 0.8756 0.7995 1.2869 0.179 Uiso 1 1 calc R . .
Cl1 Cl 0.6443(5) 0.7599(6) 0.2709(3) 0.1069(14) Uani 0.40 1 d PD A 1
C1S C 0.5950(17) 0.751(4) 0.3111(15) 0.144(9) Uiso 0.40 1 d PD A 1
Cl2 Cl 0.6186(15) 0.756(3) 0.3643(7) 0.390(14) Uani 0.40 1 d PD A 1
Cl3 Cl 0.6489(6) 0.7442(6) 0.3744(3) 0.1069(14) Uani 0.40 1 d PD B 2
C2S C 0.609(2) 0.814(4) 0.3285(14) 0.144(9) Uiso 0.40 1 d PD B 2
H2SA H 0.6182 0.9080 0.3318 0.173 Uiso 0.40 1 calc PR B 2
H2SB H 0.5611 0.8033 0.3319 0.173 Uiso 0.40 1 calc PR B 2
Cl4 Cl 0.619(2) 0.778(3) 0.2765(8) 0.390(14) Uani 0.40 1 d PD B 2
Cl17 Cl 0.6493(13) 0.7870(14) 0.3794(7) 0.1069(14) Uani 0.20 1 d P C 3
C9S C 0.586(4) 0.848(9) 0.334(3) 0.144(9) Uiso 0.20 1 d P C 3
H9SA H 0.5817 0.9428 0.3324 0.173 Uiso 0.20 1 calc PR C 3
H9SB H 0.5431 0.8023 0.3320 0.173 Uiso 0.20 1 calc PR C 3
Cl18 Cl 0.665(3) 0.760(6) 0.2942(18) 0.390(14) Uani 0.20 1 d P C 3
Cl5 Cl 0.977(3) 0.879(6) 0.1647(19) 0.37(2) Uiso 0.20 1 d P D 4
C3S C 0.9677(15) 0.733(3) 0.1574(11) 0.053(7) Uiso 0.20 1 d P D 4
H3SA H 0.9866 0.6953 0.1297 0.063 Uiso 0.20 1 calc PR D 4
H3SB H 0.9231 0.6990 0.1618 0.063 Uiso 0.20 1 calc PR D 4
Cl6 Cl 1.0264(12) 0.751(3) 0.2130(8) 0.176(7) Uiso 0.20 1 d P D 4
Cl7 Cl 1.0964(5) 1.2787(6) 0.1718(5) 0.191(6) Uani 0.50 1 d P E 1
C4S C 1.1125(9) 1.1226(16) 0.1630(6) 0.067(4) Uani 0.50 1 d P E 1
H4SA H 1.1437 1.0874 0.1890 0.081 Uiso 0.50 1 calc PR E 1
H4SB H 1.1310 1.1091 0.1324 0.081 Uiso 0.50 1 calc PR E 1
Cl8 Cl 1.0298(4) 1.0486(6) 0.1627(2) 0.148(3) Uani 0.50 1 d P E 1
Cl9 Cl 1.0873(17) 1.287(3) 0.1799(12) 0.339(17) Uiso 0.40 1 d P F 2
C5S C 1.112(4) 1.172(7) 0.166(3) 0.24(3) Uiso 0.40 1 d P F 2
H5SA H 1.1604 1.1827 0.1646 0.284 Uiso 0.40 1 calc PR F 2
H5SB H 1.0917 1.1519 0.1340 0.284 Uiso 0.40 1 calc PR F 2
Cl10 Cl 1.0985(13) 1.026(3) 0.2074(9) 0.342(11) Uiso 0.40 1 d P F 2
Cl11 Cl 1.0138(6) 0.6602(14) 0.1932(5) 0.140(3) Uiso 0.30 1 d P G 1
C6S C 0.962(3) 0.678(5) 0.1313(18) 0.119(14) Uiso 0.30 1 d P G 1
H6SA H 0.9843 0.7075 0.1036 0.143 Uiso 0.30 1 calc PR G 1
H6SB H 0.9134 0.6867 0.1294 0.143 Uiso 0.30 1 calc PR G 1
Cl12 Cl 0.9978(14) 0.587(3) 0.1669(10) 0.273(11) Uiso 0.30 1 d P G 1
Cl13 Cl 0.9748(18) 0.436(3) 0.038(3) 0.61(6) Uani 0.30 1 d P H 3
C7S C 0.956(2) 0.666(5) 0.096(2) 0.118(17) Uani 0.30 1 d P H 3
H7SA H 0.9114 0.7067 0.0933 0.142 Uiso 0.30 1 calc PR H 3
H7SB H 0.9938 0.7257 0.1028 0.142 Uiso 0.30 1 calc PR H 3
Cl14 Cl 0.9586(7) 0.611(3) 0.1023(10) 0.231(14) Uani 0.30 1 d P H 3
Cl15 Cl 0.9693(10) 0.431(2) 0.0639(11) 0.156(10) Uani 0.20 1 d P I 4
C8S C 0.990(3) 0.484(6) 0.021(2) 0.118(17) Uani 0.20 1 d P I 4
H8SA H 0.9654 0.4464 -0.0079 0.142 Uiso 0.20 1 calc PR I 4
H8SB H 1.0384 0.4738 0.0190 0.142 Uiso 0.20 1 calc PR I 4
Cl16 Cl 0.9714(9) 0.616(2) 0.0292(14) 0.208(16) Uani 0.20 1 d P I 4

loop_
_atom_site_aniso_label
_atom_site_aniso_U_11
_atom_site_aniso_U_22
_atom_site_aniso_U_33
_atom_site_aniso_U_23
_atom_site_aniso_U_13
_atom_site_aniso_U_12
Mo1 0.0348(2) 0.0320(2) 0.0428(2) -0.00143(15) 0.00389(15) -0.00118(15)
Mo2 0.0345(2) 0.0323(2) 0.0427(2) -0.00127(15) 0.00302(15) -0.00111(15)
N6 0.038(2) 0.031(2) 0.048(2) 0.0000(17) 0.0035(18) -0.0006(17)
N3 0.032(2) 0.036(2) 0.046(2) -0.0009(18) 0.0061(17) -0.0002(17)
N1 0.042(2) 0.030(2) 0.047(2) 0.0011(17) 0.0102(18) -0.0022(17)
N4 0.036(2) 0.037(2) 0.045(2) -0.0012(17) 0.0035(17) -0.0058(17)
N5 0.043(2) 0.036(2) 0.045(2) 0.0021(18) -0.0013(18) -0.0017(18)
N2 0.039(2) 0.037(2) 0.044(2) 0.0013(18) 0.0041(17) -0.0004(17)
C2 0.035(2) 0.039(3) 0.047(3) 0.000(2) 0.002(2) -0.004(2)
C1 0.046(3) 0.033(2) 0.050(3) 0.003(2) 0.007(2) 0.000(2)
C3 0.043(3) 0.036(3) 0.051(3) 0.000(2) 0.005(2) 0.001(2)
O2 0.0352(17) 0.0358(17) 0.0504(19) -0.0066(15) 0.0047(14) -0.0038(14)
O1 0.0341(17) 0.0364(17) 0.0527(19) -0.0061(15) 0.0060(15) -0.0008(14)
C4 0.035(2) 0.033(2) 0.053(3) -0.001(2) 0.005(2) -0.001(2)
C31 0.039(3) 0.032(2) 0.049(3) -0.001(2) 0.007(2) -0.004(2)
C5 0.038(3) 0.041(3) 0.053(3) -0.003(2) 0.005(2) -0.002(2)
C12 0.050(3) 0.042(3) 0.057(3) -0.003(2) 0.010(2) -0.002(2)
C62 0.054(3) 0.037(3) 0.063(3) 0.003(2) 0.012(3) 0.005(2)
C11 0.041(3) 0.031(2) 0.055(3) 0.002(2) 0.016(2) 0.000(2)
C61 0.036(2) 0.039(3) 0.048(3) -0.002(2) 0.000(2) 0.003(2)
C6 0.044(3) 0.046(3) 0.062(3) -0.017(3) 0.009(2) -0.006(2)
C41 0.040(3) 0.047(3) 0.042(3) -0.004(2) 0.005(2) -0.012(2)
C32 0.044(3) 0.056(3) 0.054(3) 0.001(3) 0.003(2) 0.000(3)
C36 0.041(3) 0.050(3) 0.056(3) -0.003(2) 0.005(2) 0.007(2)
C63 0.056(3) 0.031(3) 0.076(4) -0.001(3) 0.011(3) 0.002(2)
C13 0.054(3) 0.042(3) 0.068(4) 0.006(3) 0.016(3) 0.006(2)
C21 0.046(3) 0.047(3) 0.049(3) 0.001(2) 0.006(2) 0.004(2)
C42 0.051(3) 0.063(4) 0.056(3) -0.004(3) 0.001(3) -0.009(3)
C51 0.047(3) 0.050(3) 0.050(3) -0.001(2) 0.002(2) 0.007(2)
C35 0.055(3) 0.059(3) 0.051(3) -0.005(3) 0.005(3) 0.002(3)
C65 0.057(3) 0.060(4) 0.047(3) -0.005(3) 0.004(3) 0.010(3)
C64 0.051(3) 0.041(3) 0.067(4) -0.009(3) 0.001(3) 0.005(2)
C22 0.065(4) 0.045(3) 0.054(3) 0.002(3) 0.015(3) 0.010(3)
C52 0.070(4) 0.057(4) 0.055(3) -0.001(3) 0.000(3) 0.008(3)
C16 0.073(4) 0.039(3) 0.051(3) 0.003(2) 0.016(3) 0.005(3)
C14 0.072(4) 0.033(3) 0.064(4) 0.002(2) 0.029(3) 0.000(3)
C23 0.103(5) 0.058(4) 0.047(3) -0.008(3) 0.016(3) 0.002(4)
C66 0.056(3) 0.039(3) 0.049(3) 0.001(2) 0.000(2) 0.008(2)
C33 0.041(3) 0.072(4) 0.068(4) -0.004(3) 0.009(3) 0.009(3)
C7 0.041(3) 0.048(3) 0.058(3) -0.013(2) 0.008(2) 0.001(2)
C45 0.071(4) 0.059(4) 0.058(3) -0.016(3) 0.013(3) -0.009(3)
C26 0.082(4) 0.043(3) 0.055(3) 0.004(3) 0.014(3) 0.004(3)
C56 0.065(4) 0.058(4) 0.059(3) -0.006(3) -0.004(3) 0.004(3)
C17 0.090(5) 0.042(3) 0.074(4) -0.005(3) 0.035(4) 0.000(3)
C34 0.058(3) 0.055(3) 0.060(3) -0.001(3) 0.016(3) 0.006(3)
C44 0.069(4) 0.080(5) 0.057(3) -0.017(3) 0.003(3) -0.021(4)
C15 0.085(4) 0.042(3) 0.050(3) -0.002(2) 0.021(3) 0.002(3)
C46 0.053(3) 0.053(3) 0.051(3) -0.006(3) 0.003(3) -0.004(3)
C67 0.077(4) 0.049(3) 0.082(4) -0.009(3) 0.014(4) 0.008(3)
C25 0.119(6) 0.057(4) 0.056(4) 0.011(3) 0.022(4) 0.010(4)
C43 0.055(4) 0.079(5) 0.060(4) -0.006(3) -0.010(3) -0.012(3)
C37 0.063(4) 0.110(6) 0.074(4) -0.010(4) 0.021(3) 0.016(4)
C24 0.106(6) 0.066(4) 0.046(3) 0.002(3) 0.018(3) 0.010(4)
C53 0.100(6) 0.075(5) 0.049(3) 0.008(3) 0.000(3) 0.015(4)
C55 0.087(5) 0.072(4) 0.065(4) -0.017(4) -0.013(4) 0.007(4)
C54 0.091(5) 0.101(6) 0.046(3) -0.007(4) -0.011(3) 0.023(5)
C27 0.199(11) 0.093(6) 0.049(4) 0.008(4) 0.023(5) 0.022(7)
C47 0.108(7) 0.121(7) 0.083(5) -0.040(5) -0.008(5) -0.029(6)
C57 0.149(9) 0.152(9) 0.051(4) -0.008(5) -0.025(5) 0.021(8)
Cl1 0.159(4) 0.072(3) 0.085(2) 0.019(2) -0.010(2) -0.021(3)
Cl2 0.48(3) 0.42(2) 0.232(14) 0.151(16) -0.135(16) -0.06(2)
Cl3 0.159(4) 0.072(3) 0.085(2) 0.019(2) -0.010(2) -0.021(3)
Cl4 0.48(3) 0.42(2) 0.232(14) 0.151(16) -0.135(16) -0.06(2)
Cl17 0.159(4) 0.072(3) 0.085(2) 0.019(2) -0.010(2) -0.021(3)
Cl18 0.48(3) 0.42(2) 0.232(14) 0.151(16) -0.135(16) -0.06(2)
Cl7 0.172(7) 0.061(3) 0.370(15) -0.048(5) 0.176(9) -0.014(3)
C4S 0.082(10) 0.056(8) 0.066(8) -0.012(6) 0.013(7) 0.018(7)
Cl8 0.183(6) 0.123(4) 0.152(5) -0.061(4) 0.084(5) -0.041(4)
Cl13 0.31(4) 0.18(2) 1.21(13) 0.34(5) -0.52(6) -0.16(2)
C7S 0.08(2) 0.12(2) 0.14(3) 0.07(2) -0.060(19) -0.081(19)
Cl14 0.063(6) 0.41(4) 0.22(2) 0.02(3) 0.024(9) -0.045(14)
Cl15 0.098(12) 0.075(10) 0.30(3) -0.031(14) 0.032(16) -0.011(8)
C8S 0.08(2) 0.12(2) 0.14(3) 0.07(2) -0.060(19) -0.081(19)
Cl16 0.084(10) 0.105(12) 0.41(5) -0.027(18) -0.078(17) -0.003(9)

loop_
_atom_type_symbol
_atom_type_description
_atom_type_scat_dispersion_real
_atom_type_scat_dispersion_imag
_atom_type_scat_source
C C 0.0181 0.0091 'International Tables Vol C Tables 4.2.6.8 and 6.1.1.4'
H H 0.0000 0.0000 'International Tables Vol C Tables 4.2.6.8 and 6.1.1.4'
N N 0.0311 0.0180 'International Tables Vol C Tables 4.2.6.8 and 6.1.1.4'
O O 0.0492 0.0322 'International Tables Vol C Tables 4.2.6.8 and 6.1.1.4'
Cl Cl 0.3639 0.7018 'International Tables Vol C Tables 4.2.6.8 and 6.1.1.4'
Mo Mo -0.0483 2.7339 'International Tables Vol C Tables 4.2.6.8 and 6.1.1.4'

loop_
_geom_angle_atom_site_label_1
_geom_angle_atom_site_label_2
_geom_angle_atom_site_label_3
_geom_angle
_geom_angle_site_symmetry_1
_geom_angle_site_symmetry_3
Mo2 Mo1 N3 93.07(11) . .
Mo2 Mo1 O1 91.49(9) . .
N3 Mo1 O1 175.28(14) . .
Mo2 Mo1 N1 92.46(11) . .
N3 Mo1 N1 88.58(15) . .
O1 Mo1 N1 90.02(14) . .
Mo2 Mo1 N5 92.98(11) . .
N3 Mo1 N5 95.32(16) . .
O1 Mo1 N5 85.64(14) . .
N1 Mo1 N5 173.12(16) . .
Mo1 Mo2 N4 92.13(11) . .
Mo1 Mo2 O2 92.32(9) . .
N4 Mo2 O2 175.51(14) . .
Mo1 Mo2 N6 92.62(11) . .
N4 Mo2 N6 95.42(15) . .
O2 Mo2 N6 84.96(14) . .
Mo1 Mo2 N2 92.82(11) . .
N4 Mo2 N2 91.52(15) . .
O2 Mo2 N2 87.68(14) . .
N6 Mo2 N2 171.02(15) . .
C3 N6 C61 118.6(4) . .
C3 N6 Mo2 117.5(3) . .
C61 N6 Mo2 123.4(3) . .
C2 N3 C31 120.4(4) . .
C2 N3 Mo1 117.4(3) . .
C31 N3 Mo1 122.1(3) . .
C1 N1 C11 118.8(4) . .
C1 N1 Mo1 117.4(3) . .
C11 N1 Mo1 123.8(3) . .
C2 N4 C41 119.5(4) . .
C2 N4 Mo2 117.6(3) . .
C41 N4 Mo2 122.6(3) . .
C3 N5 C51 117.8(4) . .
C3 N5 Mo1 116.1(3) . .
C51 N5 Mo1 125.5(3) . .
C1 N2 C21 120.2(4) . .
C1 N2 Mo2 116.9(3) . .
C21 N2 Mo2 122.4(3) . .
N3 C2 N4 119.6(4) . .
N1 C1 N2 120.1(5) . .
N6 C3 N5 120.5(5) . .
C4 O2 Mo2 116.8(3) . .
C4 O1 Mo1 116.9(3) . .
O2 C4 O1 122.3(4) . .
O2 C4 C5 119.0(4) . .
O1 C4 C5 118.7(4) . .
C32 C31 C36 117.9(5) . .
C32 C31 N3 123.7(5) . .
C36 C31 N3 118.4(4) . .
C7 C5 C6 118.7(5) 3_777 .
C7 C5 C4 121.2(5) 3_777 .
C6 C5 C4 120.0(5) . .
C13 C12 C11 121.2(5) . .
C61 C62 C63 120.8(5) . .
C12 C11 C16 117.2(5) . .
C12 C11 N1 125.0(5) . .
C16 C11 N1 117.8(5) . .
C62 C61 C66 118.5(5) . .
C62 C61 N6 122.1(5) . .
C66 C61 N6 119.4(4) . .
C7 C6 C5 120.6(5) . .
C42 C41 C46 118.3(5) . .
C42 C41 N4 122.0(5) . .
C46 C41 N4 119.6(5) . .
C31 C32 C33 120.3(5) . .
C35 C36 C31 120.8(5) . .
C64 C63 C62 120.9(5) . .
C12 C13 C14 121.7(5) . .
C26 C21 C22 117.4(5) . .
C26 C21 N2 124.1(5) . .
C22 C21 N2 118.5(5) . .
C41 C42 C43 120.2(6) . .
C52 C51 C56 118.3(5) . .
C52 C51 N5 123.1(5) . .
C56 C51 N5 118.6(5) . .
C34 C35 C36 121.8(6) . .
C64 C65 C66 121.4(5) . .
C63 C64 C65 118.0(5) . .
C63 C64 C67 120.9(5) . .
C65 C64 C67 121.1(6) . .
C23 C22 C21 121.7(6) . .
C51 C52 C53 121.3(6) . .
C11 C16 C15 120.8(5) . .
C15 C14 C13 117.4(5) . .
C15 C14 C17 121.8(6) . .
C13 C14 C17 120.8(6) . .
C22 C23 C24 121.0(6) . .
C65 C66 C61 120.4(5) . .
C34 C33 C32 122.1(5) . .
C6 C7 C5 120.6(5) . 3_777
C46 C45 C44 121.8(6) . .
C21 C26 C25 120.5(6) . .
C51 C56 C55 120.0(6) . .
C35 C34 C33 117.1(5) . .
C35 C34 C37 121.4(6) . .
C33 C34 C37 121.5(6) . .
C45 C44 C43 117.5(6) . .
C45 C44 C47 121.6(7) . .
C43 C44 C47 120.9(7) . .
C14 C15 C16 121.5(6) . .
C45 C46 C41 120.7(6) . .
C24 C25 C26 121.9(6) . .
C44 C43 C42 121.3(6) . .
C25 C24 C23 117.5(6) . .
C25 C24 C27 121.2(7) . .
C23 C24 C27 121.3(7) . .
C54 C53 C52 121.0(7) . .
C54 C55 C56 121.9(7) . .
C55 C54 C53 117.5(6) . .
C55 C54 C57 121.7(8) . .
C53 C54 C57 120.8(8) . .
Cl1 C1S Cl2 123(3) . .
Cl3 C2S Cl4 123(2) . .
Cl17 C9S Cl18 74(3) . .
C3S Cl5 Cl6 61(2) . .
Cl5 C3S Cl6 74(3) . .
C3S Cl6 Cl5 45.1(18) . .
Cl7 C4S Cl8 102.1(9) . .
Cl9 C5S Cl10 115(5) . .
Cl11 C6S Cl12 33.6(16) . .
Cl13 C7S Cl14 53(9) . .
Cl15 C8S Cl16 96(6) . .

loop_
_geom_bond_atom_site_label_1
_geom_bond_atom_site_label_2
_geom_bond_distance
_geom_bond_site_symmetry_2
Mo1 Mo2 2.0891(5) .
Mo1 N3 2.122(4) .
Mo1 O1 2.136(3) .
Mo1 N1 2.149(4) .
Mo1 N5 2.156(4) .
Mo2 N4 2.125(4) .
Mo2 O2 2.132(3) .
Mo2 N6 2.140(4) .
Mo2 N2 2.151(4) .
N6 C3 1.318(6) .
N6 C61 1.419(6) .
N3 C2 1.309(6) .
N3 C31 1.432(6) .
N1 C1 1.319(6) .
N1 C11 1.417(6) .
N4 C2 1.331(6) .
N4 C41 1.417(6) .
N5 C3 1.330(7) .
N5 C51 1.417(7) .
N2 C1 1.324(6) .
N2 C21 1.419(7) .
O2 C4 1.264(6) .
O1 C4 1.283(6) .
C4 C5 1.476(7) .
C31 C32 1.373(7) .
C31 C36 1.387(7) .
C5 C7 1.385(7) 3_777
C5 C6 1.402(7) .
C12 C13 1.381(8) .
C12 C11 1.386(8) .
C62 C61 1.375(7) .
C62 C63 1.393(8) .
C11 C16 1.398(8) .
C61 C66 1.389(7) .
C6 C7 1.374(8) .
C41 C42 1.394(8) .
C41 C46 1.391(8) .
C32 C33 1.388(8) .
C36 C35 1.376(8) .
C63 C64 1.384(9) .
C13 C14 1.386(9) .
C21 C26 1.383(8) .
C21 C22 1.389(8) .
C42 C43 1.391(8) .
C51 C52 1.378(8) .
C51 C56 1.387(8) .
C35 C34 1.372(8) .
C65 C64 1.379(8) .
C65 C66 1.387(8) .
C64 C67 1.518(8) .
C22 C23 1.375(8) .
C52 C53 1.384(9) .
C16 C15 1.394(8) .
C14 C15 1.373(9) .
C14 C17 1.518(8) .
C23 C24 1.386(9) .
C33 C34 1.372(9) .
C7 C5 1.385(7) 3_777
C45 C46 1.381(8) .
C45 C44 1.380(10) .
C26 C25 1.392(9) .
C56 C55 1.391(9) .
C34 C37 1.513(8) .
C44 C43 1.397(10) .
C44 C47 1.513(9) .
C25 C24 1.372(10) .
C24 C27 1.525(9) .
C53 C54 1.387(11) .
C55 C54 1.377(11) .
C54 C57 1.521(9) .
Cl1 C1S 1.56(4) .
C1S Cl2 1.50(4) .
Cl3 C2S 1.60(4) .
C2S Cl4 1.52(4) .
Cl17 C9S 1.79(8) .
C9S Cl18 2.20(12) .
Cl5 C3S 1.50(6) .
Cl5 Cl6 2.04(6) .
C3S Cl6 1.85(4) .
Cl7 C4S 1.639(17) .
C4S Cl8 1.81(2) .
Cl9 C5S 1.34(7) .
C5S Cl10 1.91(7) .
Cl11 C6S 1.92(5) .
C6S Cl12 1.48(5) .
Cl13 C7S 2.88(10) .
C7S Cl14 0.59(6) .
Cl15 C8S 1.41(6) .
C8S Cl16 1.42(8) .
